data_7206021
loop_
_publ_author_name
'Mastalerz, Michael'
'Estevez Rivera, Hebert Jesus'
'Oppel, Iris M.'
'Dyker, Gerald'

_publ_section_title
;
 Supramolecular single-stranded calix[4]arene helices---towards a
 crystal engineering approach of homochiral assemblies
;
_journal_issue 12
_journal_name_full CrystEngComm
_journal_page_first 3979
_journal_paper_doi 10.1039/c1ce05234a
_journal_volume 13
_journal_year 2011
_chemical_formula_sum 'C60 H72 O8'
_chemical_formula_weight 921.18
_chemical_name_systematic
;
?
;
_space_group_IT_number 52
_symmetry_cell_setting orthorhombic
_symmetry_space_group_name_Hall '-P 2a 2bc'
_symmetry_space_group_name_H-M 'P n n a'
_atom_sites_solution_hydrogens geom
_atom_sites_solution_primary direct
_atom_sites_solution_secondary difmap
_audit_creation_method SHELXL-97
_cell_angle_alpha 90.00
_cell_angle_beta 90.00
_cell_angle_gamma 90.00
_cell_formula_units_Z 12
_cell_length_a 33.6784(9)
_cell_length_b 25.4699(7)
_cell_length_c 19.5175(5)
_cell_measurement_reflns_used 5369
_cell_measurement_temperature 100(2)
_cell_measurement_theta_max 62
_cell_measurement_theta_min 3
_cell_volume 16741.8(8)
_computing_cell_refinement 'PROTEUM2, (Bruker AXS, 2004) '
_computing_data_collection 'PROTEUM2, (Bruker AXS, 2004) '
_computing_data_reduction 'SAINT software , (Bruker AXS, 2004)'
_computing_molecular_graphics SHELXL-97
_computing_publication_material SHELXL-97
_computing_structure_refinement 'SHELXL-97 (Sheldrick, 1997)'
_computing_structure_solution 'SHELXS-97 (Sheldrick, 1990)'
_diffrn_ambient_temperature 100(2)
_diffrn_measured_fraction_theta_full 0.980
_diffrn_measured_fraction_theta_max 0.980
_diffrn_measurement_device_type 'Bruker AXS X8 Proteum'
_diffrn_measurement_method 'CCD phi- and omega-scans'
_diffrn_radiation_monochromator 'focusing multilayer optic'
_diffrn_radiation_source '0.2 x 2 mm2 focus rotating anode'
_diffrn_radiation_type CuK\a
_diffrn_radiation_wavelength 1.54178
_diffrn_reflns_av_R_equivalents 0.0668
_diffrn_reflns_av_sigmaI/netI 0.0266
_diffrn_reflns_limit_h_max 39
_diffrn_reflns_limit_h_min -34
_diffrn_reflns_limit_k_max 29
_diffrn_reflns_limit_k_min -29
_diffrn_reflns_limit_l_max 22
_diffrn_reflns_limit_l_min -22
_diffrn_reflns_number 224639
_diffrn_reflns_theta_full 64.77
_diffrn_reflns_theta_max 64.77
_diffrn_reflns_theta_min 2.62
_exptl_absorpt_coefficient_mu 0.564
_exptl_absorpt_correction_type none
_exptl_crystal_colour colourless
_exptl_crystal_density_diffrn 1.096
_exptl_crystal_density_method 'not measured'
_exptl_crystal_description prism
_exptl_crystal_F_000 5952
_exptl_crystal_size_max 0.5
_exptl_crystal_size_mid 0.3
_exptl_crystal_size_min 0.25
_refine_diff_density_max 0.520
_refine_diff_density_min -0.352
_refine_diff_density_rms 0.047
_refine_ls_extinction_method none
_refine_ls_goodness_of_fit_ref 1.042
_refine_ls_hydrogen_treatment constr
_refine_ls_matrix_type full
_refine_ls_number_parameters 1037
_refine_ls_number_reflns 13894
_refine_ls_number_restraints 7
_refine_ls_restrained_S_all 1.045
_refine_ls_R_factor_all 0.0817
_refine_ls_R_factor_gt 0.0650
_refine_ls_shift/su_max 0.006
_refine_ls_shift/su_mean 0.002
_refine_ls_structure_factor_coef Fsqd
_refine_ls_weighting_details 'calc w=1/[\s^2^(Fo^2^)+(0.0936P)^2^+13.1641P] where P=(Fo^2^+2Fc^2^)/3'
_refine_ls_weighting_scheme calc
_refine_ls_wR_factor_gt 0.1726
_refine_ls_wR_factor_ref 0.1841
_reflns_number_gt 11235
_reflns_number_total 13894
_reflns_threshold_expression >2sigma(I)
_cod_data_source_file c1ce05234a.txt
_cod_data_source_block compound1
_cod_original_sg_symbol_H-M Pnna
_cod_database_code 7206021

loop_
_symmetry_equiv_pos_as_xyz
'x, y, z'
'-x+1/2, -y, z'
'-x+1/2, y+1/2, -z+1/2'
'x, -y+1/2, -z+1/2'
'-x, -y, -z'
'x-1/2, y, -z'
'x-1/2, -y-1/2, z-1/2'
'-x, y-1/2, z-1/2'

loop_
_atom_site_label
_atom_site_type_symbol
_atom_site_fract_x
_atom_site_fract_y
_atom_site_fract_z
_atom_site_U_iso_or_equiv
_atom_site_adp_type
_atom_site_occupancy
_atom_site_symmetry_multiplicity
_atom_site_calc_flag
_atom_site_refinement_flags
_atom_site_disorder_assembly
_atom_site_disorder_group
O11 O 0.18001(6) 0.59768(7) 0.26899(9) 0.0440(5) Uani 1 1 d . . .
O12 O 0.10836(5) 0.65347(7) 0.17365(9) 0.0414(4) Uani 1 1 d . . .
O13 O 0.02907(5) 0.58471(7) 0.12031(9) 0.0384(4) Uani 1 1 d . . .
O14 O 0.10691(5) 0.52347(7) 0.18366(9) 0.0403(4) Uani 1 1 d . . .
O15 O 0.26102(5) 0.55151(7) -0.16623(9) 0.0404(4) Uani 1 1 d . . .
O16 O 0.12693(7) 0.95006(8) -0.06222(12) 0.0619(6) Uani 1 1 d . . .
O17 O 0.20268(5) 0.61359(7) -0.22568(9) 0.0385(4) Uani 1 1 d . . .
O18 O 0.18760(9) 0.24579(9) -0.05913(13) 0.0816(8) Uani 1 1 d . . .
C111 C 0.19694(7) 0.54568(10) 0.17041(13) 0.0350(6) Uani 1 1 d . . .
C112 C 0.21092(7) 0.54387(10) 0.10358(13) 0.0349(6) Uani 1 1 d . B .
H112 H 0.2140 0.5108 0.0817 0.042 Uiso 1 1 calc R . .
C113 C 0.22048(7) 0.58947(9) 0.06792(13) 0.0325(5) Uani 1 1 d . . .
C114 C 0.21251(7) 0.63773(10) 0.09825(13) 0.0336(6) Uani 1 1 d . B .
H114 H 0.2173 0.6691 0.0731 0.040 Uiso 1 1 calc R . .
C115 C 0.19771(7) 0.64102(10) 0.16475(13) 0.0340(6) Uani 1 1 d . . .
C116 C 0.19221(7) 0.59465(10) 0.20103(13) 0.0357(6) Uani 1 1 d . B .
C117 C 0.18619(8) 0.69429(10) 0.19338(14) 0.0390(6) Uani 1 1 d . B .
H11A H 0.1751 0.6898 0.2400 0.047 Uiso 1 1 calc R . .
H11B H 0.2101 0.7167 0.1968 0.047 Uiso 1 1 calc R . .
C121 C 0.15576(8) 0.72091(10) 0.14820(13) 0.0362(6) Uani 1 1 d . . .
C122 C 0.16426(8) 0.76720(10) 0.11309(14) 0.0401(6) Uani 1 1 d . B .
H122 H 0.1889 0.7844 0.1209 0.048 Uiso 1 1 calc R . .
C123 C 0.13719(9) 0.78882(10) 0.06656(14) 0.0421(7) Uani 1 1 d . . .
C124 C 0.10256(9) 0.76125(10) 0.05123(14) 0.0415(6) Uani 1 1 d . B .
H124 H 0.0852 0.7742 0.0167 0.050 Uiso 1 1 calc R . .
C125 C 0.09307(8) 0.71545(10) 0.08541(13) 0.0364(6) Uani 1 1 d . . .
C126 C 0.11848(8) 0.69758(10) 0.13720(13) 0.0366(6) Uani 1 1 d . B .
C127 C 0.05672(8) 0.68367(10) 0.06639(14) 0.0397(6) Uani 1 1 d . B .
H12A H 0.0409 0.7033 0.0322 0.048 Uiso 1 1 calc R . .
H12B H 0.0400 0.6785 0.1076 0.048 Uiso 1 1 calc R . .
C131 C 0.06821(7) 0.63060(10) 0.03703(12) 0.0333(5) Uani 1 1 d . . .
C132 C 0.09358(7) 0.62897(9) -0.01847(13) 0.0340(6) Uani 1 1 d . B .
H132 H 0.1033 0.6609 -0.0373 0.041 Uiso 1 1 calc R . .
C133 C 0.10526(7) 0.58137(9) -0.04749(13) 0.0326(5) Uani 1 1 d . . .
C134 C 0.09345(7) 0.53490(10) -0.01630(13) 0.0345(6) Uani 1 1 d . B .
H134 H 0.1026 0.5024 -0.0340 0.041 Uiso 1 1 calc R . .
C135 C 0.06841(7) 0.53507(10) 0.04044(13) 0.0344(6) Uani 1 1 d . . .
C136 C 0.05494(7) 0.58326(10) 0.06497(13) 0.0348(6) Uani 1 1 d . B .
C137 C 0.05882(8) 0.48349(10) 0.07630(14) 0.0400(6) Uani 1 1 d . B .
H13A H 0.0417 0.4904 0.1165 0.048 Uiso 1 1 calc R . .
H13B H 0.0441 0.4602 0.0445 0.048 Uiso 1 1 calc R . .
C141 C 0.09656(8) 0.45657(10) 0.09942(13) 0.0373(6) Uani 1 1 d . . .
C142 C 0.11017(8) 0.41162(10) 0.06750(14) 0.0394(6) Uani 1 1 d . B .
H142 H 0.0940 0.3950 0.0340 0.047 Uiso 1 1 calc R . .
C143 C 0.14719(8) 0.39003(10) 0.08336(15) 0.0421(6) Uani 1 1 d . . .
C144 C 0.17171(9) 0.41707(10) 0.12907(16) 0.0445(7) Uani 1 1 d . B .
H144 H 0.1977 0.4042 0.1377 0.053 Uiso 1 1 calc R . .
C145 C 0.15896(8) 0.46212(10) 0.16213(14) 0.0408(6) Uani 1 1 d . . .
C146 C 0.12037(8) 0.47970(10) 0.14981(14) 0.0381(6) Uani 1 1 d . B .
C147 C 0.18667(8) 0.49438(10) 0.20603(14) 0.0422(6) Uani 1 1 d . B .
H14A H 0.2113 0.4742 0.2149 0.051 Uiso 1 1 calc R . .
H14B H 0.1739 0.5019 0.2506 0.051 Uiso 1 1 calc R . .
C118 C 0.23952(7) 0.58589(9) 0.00223(14) 0.0333(6) Uani 1 1 d . B .
C119 C 0.25768(7) 0.58126(9) -0.04996(14) 0.0331(6) Uani 1 1 d . . .
C15 C 0.28347(7) 0.57475(10) -0.11067(13) 0.0334(6) Uani 1 1 d . B .
C151 C 0.29932(8) 0.62727(10) -0.13497(15) 0.0415(6) Uani 1 1 d . . .
H15A H 0.2771 0.6496 -0.1492 0.062 Uiso 1 1 calc R B .
H15B H 0.3173 0.6218 -0.1739 0.062 Uiso 1 1 calc R . .
H15C H 0.3138 0.6443 -0.0975 0.062 Uiso 1 1 calc R . .
C152 C 0.31714(7) 0.53736(10) -0.09207(14) 0.0389(6) Uani 1 1 d . . .
H15D H 0.3326 0.5522 -0.0542 0.058 Uiso 1 1 calc R B .
H15E H 0.3344 0.5324 -0.1319 0.058 Uiso 1 1 calc R . .
H15F H 0.3060 0.5034 -0.0781 0.058 Uiso 1 1 calc R . .
C128 C 0.14436(10) 0.83962(11) 0.03651(14) 0.0489(7) Uani 1 1 d . B .
C129 C 0.14858(11) 0.88315(12) 0.01503(16) 0.0551(8) Uani 1 1 d . . .
C16 C 0.15580(10) 0.93636(11) -0.01075(15) 0.0564(8) Uani 1 1 d D A .
C161 C 0.1459(4) 0.9753(4) 0.0469(5) 0.063(3) Uani 0.62(4) 1 d PD A 1
H16A H 0.1502 1.0112 0.0307 0.094 Uiso 0.62(4) 1 calc PR A 1
H16B H 0.1630 0.9684 0.0865 0.094 Uiso 0.62(4) 1 calc PR A 1
H16C H 0.1180 0.9710 0.0604 0.094 Uiso 0.62(4) 1 calc PR A 1
C16A C 0.166(2) 0.9790(7) 0.0399(13) 0.144(15) Uani 0.38(4) 1 d PD A 2
H16N H 0.1920 0.9717 0.0603 0.216 Uiso 0.38(4) 1 calc PR A 2
H16O H 0.1458 0.9801 0.0759 0.216 Uiso 0.38(4) 1 calc PR A 2
H16P H 0.1668 1.0129 0.0162 0.216 Uiso 0.38(4) 1 calc PR A 2
C162 C 0.19655(10) 0.93914(16) -0.0425(2) 0.0861(14) Uani 1 1 d D . .
H16D H 0.1977 0.9158 -0.0823 0.129 Uiso 1 1 calc R B .
H16E H 0.2165 0.9282 -0.0088 0.129 Uiso 1 1 calc R . .
H16F H 0.2020 0.9753 -0.0571 0.129 Uiso 1 1 calc R . .
C138 C 0.12811(7) 0.58175(9) -0.10961(13) 0.0326(6) Uani 1 1 d . B .
C139 C 0.14512(7) 0.58520(9) -0.16336(13) 0.0323(6) Uani 1 1 d . . .
C17 C 0.16392(7) 0.58984(9) -0.23175(13) 0.0333(6) Uani 1 1 d . B .
C171 C 0.13843(8) 0.62541(10) -0.27684(13) 0.0365(6) Uani 1 1 d . . .
H17A H 0.1359 0.6600 -0.2552 0.055 Uiso 1 1 calc R B .
H17B H 0.1120 0.6098 -0.2824 0.055 Uiso 1 1 calc R . .
H17C H 0.1510 0.6293 -0.3218 0.055 Uiso 1 1 calc R . .
C172 C 0.16927(8) 0.53600(10) -0.26382(13) 0.0380(6) Uani 1 1 d . . .
H17D H 0.1808 0.5398 -0.3096 0.057 Uiso 1 1 calc R B .
H17E H 0.1434 0.5186 -0.2674 0.057 Uiso 1 1 calc R . .
H17F H 0.1870 0.5148 -0.2351 0.057 Uiso 1 1 calc R . .
C148 C 0.15944(8) 0.34020(11) 0.05501(16) 0.0461(7) Uani 1 1 d . B .
C149 C 0.16918(8) 0.29778(11) 0.03537(17) 0.0488(7) Uani 1 1 d . . .
C18 C 0.18108(9) 0.24466(11) 0.01388(17) 0.0502(7) Uani 1 1 d . B .
C181 C 0.21967(9) 0.22938(12) 0.04760(18) 0.0560(8) Uani 1 1 d . . .
H18A H 0.2278 0.1945 0.0315 0.084 Uiso 1 1 calc R B .
H18B H 0.2161 0.2286 0.0974 0.084 Uiso 1 1 calc R . .
H18C H 0.2402 0.2551 0.0358 0.084 Uiso 1 1 calc R . .
C182 C 0.14866(10) 0.20539(12) 0.0328(3) 0.0899(15) Uani 1 1 d . . .
H18D H 0.1241 0.2144 0.0086 0.135 Uiso 1 1 calc R B .
H18E H 0.1440 0.2066 0.0824 0.135 Uiso 1 1 calc R . .
H18F H 0.1571 0.1700 0.0197 0.135 Uiso 1 1 calc R . .
C153 C 0.2104(3) 0.6109(4) 0.3187(4) 0.045(2) Uani 0.486(9) 1 d P B 1
H15G H 0.1974 0.6189 0.3629 0.054 Uiso 0.486(9) 1 calc PR B 1
H15H H 0.2241 0.6432 0.3032 0.054 Uiso 0.486(9) 1 calc PR B 1
C154 C 0.2405(2) 0.5692(3) 0.3301(3) 0.054(2) Uani 0.486(9) 1 d P B 1
H15I H 0.2498 0.5554 0.2855 0.065 Uiso 0.486(9) 1 calc PR B 1
H15J H 0.2285 0.5399 0.3561 0.065 Uiso 0.486(9) 1 calc PR B 1
C155 C 0.2767(3) 0.5920(7) 0.3711(8) 0.052(5) Uani 0.486(9) 1 d P B 1
H15K H 0.2860 0.6243 0.3490 0.078 Uiso 0.486(9) 1 calc PR B 1
H15L H 0.2983 0.5662 0.3717 0.078 Uiso 0.486(9) 1 calc PR B 1
H15M H 0.2685 0.5997 0.4182 0.078 Uiso 0.486(9) 1 calc PR B 1
C15A C 0.2110(3) 0.5839(4) 0.3152(4) 0.045(2) Uani 0.514(9) 1 d P B 2
H15N H 0.2188 0.5472 0.3057 0.054 Uiso 0.514(9) 1 calc PR B 2
H15O H 0.2001 0.5849 0.3622 0.054 Uiso 0.514(9) 1 calc PR B 2
C15B C 0.24826(16) 0.6172(2) 0.3140(3) 0.0394(18) Uani 0.514(9) 1 d P B 2
H15P H 0.2418 0.6543 0.3243 0.047 Uiso 0.514(9) 1 calc PR B 2
H15Q H 0.2610 0.6155 0.2684 0.047 Uiso 0.514(9) 1 calc PR B 2
C15C C 0.2764(6) 0.5946(8) 0.3697(11) 0.090(8) Uani 0.514(9) 1 d P B 2
H15R H 0.2635 0.5969 0.4147 0.135 Uiso 0.514(9) 1 calc PR B 2
H15S H 0.3012 0.6148 0.3704 0.135 Uiso 0.514(9) 1 calc PR B 2
H15T H 0.2823 0.5577 0.3593 0.135 Uiso 0.514(9) 1 calc PR B 2
C163 C 0.09589(10) 0.66260(14) 0.24295(16) 0.0600(8) Uani 1 1 d . . .
H16G H 0.1098 0.6939 0.2610 0.072 Uiso 1 1 calc R . .
H16H H 0.1036 0.6321 0.2715 0.072 Uiso 1 1 calc R . .
C164 C 0.05271(10) 0.67076(16) 0.24876(18) 0.0675(10) Uani 1 1 d . . .
H16I H 0.0386 0.6421 0.2246 0.081 Uiso 1 1 calc R . .
H16J H 0.0454 0.7043 0.2265 0.081 Uiso 1 1 calc R . .
C165 C 0.03945(13) 0.6719(2) 0.3243(2) 0.0957(16) Uani 1 1 d . . .
H16K H 0.0474 0.6392 0.3468 0.143 Uiso 1 1 calc R . .
H16L H 0.0105 0.6757 0.3266 0.143 Uiso 1 1 calc R . .
H16M H 0.0520 0.7017 0.3476 0.143 Uiso 1 1 calc R . .
C173 C -0.01177(8) 0.57799(11) 0.10112(14) 0.0405(6) Uani 1 1 d . . .
H17G H -0.0160 0.5424 0.0822 0.049 Uiso 1 1 calc R . .
H17H H -0.0192 0.6040 0.0656 0.049 Uiso 1 1 calc R . .
C174 C -0.03684(8) 0.58570(12) 0.16418(15) 0.0471(7) Uani 1 1 d . . .
H17I H -0.0336 0.6221 0.1811 0.056 Uiso 1 1 calc R . .
H17J H -0.0278 0.5615 0.2006 0.056 Uiso 1 1 calc R . .
C175 C -0.08055(9) 0.57547(17) 0.14879(18) 0.0702(10) Uani 1 1 d . . .
H17K H -0.0893 0.5985 0.1115 0.105 Uiso 1 1 calc R . .
H17L H -0.0964 0.5825 0.1899 0.105 Uiso 1 1 calc R . .
H17M H -0.0841 0.5387 0.1351 0.105 Uiso 1 1 calc R . .
C183 C 0.07663(18) 0.51380(18) 0.2329(2) 0.0620(16) Uani 0.742(8) 1 d PD C 1
H18G H 0.0615 0.4822 0.2192 0.074 Uiso 0.742(8) 1 calc PR C 1
H18H H 0.0580 0.5439 0.2335 0.074 Uiso 0.742(8) 1 calc PR C 1
C184 C 0.0928(2) 0.5058(3) 0.3031(3) 0.106(3) Uani 0.742(8) 1 d PD C 1
H18I H 0.1136 0.5322 0.3132 0.127 Uiso 0.742(8) 1 calc PR C 1
H18J H 0.1045 0.4703 0.3075 0.127 Uiso 0.742(8) 1 calc PR C 1
C185 C 0.0561(3) 0.5124(4) 0.3544(3) 0.166(6) Uani 0.742(8) 1 d PD C 1
H18K H 0.0572 0.5471 0.3758 0.250 Uiso 0.742(8) 1 calc PR C 1
H18L H 0.0575 0.4853 0.3900 0.250 Uiso 0.742(8) 1 calc PR C 1
H18M H 0.0312 0.5088 0.3289 0.250 Uiso 0.742(8) 1 calc PR C 1
C18A C 0.1012(2) 0.5199(5) 0.2618(6) 0.032(3) Uani 0.258(8) 1 d PD C 2
H18N H 0.1126 0.4868 0.2796 0.038 Uiso 0.258(8) 1 calc PR C 2
H18O H 0.1145 0.5498 0.2849 0.038 Uiso 0.258(8) 1 calc PR C 2
C18B C 0.0564(2) 0.5217(4) 0.2752(5) 0.030(3) Uani 0.258(8) 1 d PD C 2
H18P H 0.0401 0.5093 0.2363 0.036 Uiso 0.258(8) 1 calc PR C 2
H18Q H 0.0468 0.5559 0.2927 0.036 Uiso 0.258(8) 1 calc PR C 2
C18C C 0.063(2) 0.480(2) 0.332(2) 0.89(12) Uani 0.258(8) 1 d PD C 2
H18R H 0.0918 0.4786 0.3430 1.338 Uiso 0.258(8) 1 calc PR C 2
H18S H 0.0549 0.4455 0.3147 1.338 Uiso 0.258(8) 1 calc PR C 2
H18T H 0.0481 0.4892 0.3725 1.338 Uiso 0.258(8) 1 calc PR C 2
O21 O -0.03822(5) 0.68407(7) 0.74194(11) 0.0483(5) Uani 1 1 d . . .
O25 O 0.13023(7) 0.44255(9) 0.61246(13) 0.0652(6) Uani 1 1 d . . .
O22 O -0.04661(5) 0.72900(7) 0.90183(10) 0.0456(5) Uani 1 1 d . . .
O26 O 0.21418(5) 0.71679(7) 0.80558(9) 0.0381(4) Uani 1 1 d . . .
C211 C -0.00295(8) 0.62987(10) 0.66194(15) 0.0433(7) Uani 1 1 d . . .
C212 C 0.02001(9) 0.58544(10) 0.65091(16) 0.0486(7) Uani 1 1 d . D .
H212 H 0.0272 0.5764 0.6054 0.058 Uiso 1 1 calc R . .
C213 C 0.03277(8) 0.55381(10) 0.70463(16) 0.0443(7) Uani 1 1 d . . .
C214 C 0.02421(8) 0.56907(10) 0.77197(15) 0.0424(6) Uani 1 1 d . D .
H214 H 0.0344 0.5491 0.8091 0.051 Uiso 1 1 calc R . .
C215 C 0.00081(8) 0.61336(10) 0.78521(15) 0.0396(6) Uani 1 1 d . . .
C216 C -0.01420(8) 0.64120(10) 0.72936(15) 0.0416(7) Uani 1 1 d . D .
C217 C -0.00584(8) 0.63375(10) 0.85643(15) 0.0419(6) Uani 1 1 d . D .
H21A H 0.0051 0.6085 0.8901 0.050 Uiso 1 1 calc R . .
H21B H -0.0347 0.6372 0.8650 0.050 Uiso 1 1 calc R . .
C221 C 0.01416(7) 0.68702(10) 0.86575(13) 0.0351(6) Uani 1 1 d . . .
C222 C 0.05434(7) 0.69125(9) 0.85226(13) 0.0322(5) Uani 1 1 d . D .
H222 H 0.0689 0.6609 0.8389 0.039 Uiso 1 1 calc R . .
C223 C 0.07402(7) 0.73963(9) 0.85797(12) 0.0325(5) Uani 1 1 d . . .
C224 C 0.05202(8) 0.78426(10) 0.87184(13) 0.0357(6) Uani 1 1 d . D .
H224 H 0.0649 0.8175 0.8726 0.043 Uiso 1 1 calc R . .
C225 C 0.01164(8) 0.78146(10) 0.88468(14) 0.0390(6) Uani 1 1 d . . .
C226 C -0.00661(8) 0.73249(10) 0.88447(14) 0.0385(6) Uani 1 1 d . D .
C227 C -0.01211(9) 0.83231(11) 0.89555(16) 0.0478(7) Uani 1 1 d . . .
H22A H -0.0409 0.8244 0.8962 0.057 Uiso 1 1 calc R . .
H22B H -0.0049 0.8483 0.9401 0.057 Uiso 1 1 calc R . .
C218 C 0.05424(9) 0.50681(11) 0.68731(16) 0.0488(7) Uani 1 1 d . D .
C219 C 0.07005(9) 0.46902(12) 0.66338(17) 0.0522(8) Uani 1 1 d . . .
C25 C 0.08980(10) 0.42640(13) 0.62605(19) 0.0621(9) Uani 1 1 d . D .
C251 C 0.09061(17) 0.37702(15) 0.6643(2) 0.1024(17) Uani 1 1 d . . .
H25A H 0.1022 0.3494 0.6357 0.154 Uiso 1 1 calc R D .
H25B H 0.0635 0.3672 0.6772 0.154 Uiso 1 1 calc R . .
H25C H 0.1067 0.3814 0.7058 0.154 Uiso 1 1 calc R . .
C252 C 0.06981(14) 0.41982(18) 0.5555(2) 0.0951(14) Uani 1 1 d . . .
H25D H 0.0424 0.4078 0.5618 0.143 Uiso 1 1 calc R D .
H25E H 0.0845 0.3939 0.5284 0.143 Uiso 1 1 calc R . .
H25F H 0.0698 0.4536 0.5314 0.143 Uiso 1 1 calc R . .
C228 C 0.11660(8) 0.74157(9) 0.85360(13) 0.0332(6) Uani 1 1 d . D .
C229 C 0.15216(8) 0.74152(9) 0.85566(13) 0.0325(5) Uani 1 1 d . . .
C26 C 0.19543(7) 0.73847(9) 0.86608(12) 0.0312(5) Uani 1 1 d . D .
C261 C 0.21333(8) 0.79234(10) 0.87871(14) 0.0379(6) Uani 1 1 d . . .
H26A H 0.2418 0.7887 0.8877 0.057 Uiso 1 1 calc R D .
H26B H 0.2004 0.8086 0.9184 0.057 Uiso 1 1 calc R . .
H26C H 0.2093 0.8144 0.8382 0.057 Uiso 1 1 calc R . .
C262 C 0.20378(8) 0.70143(10) 0.92565(13) 0.0373(6) Uani 1 1 d . . .
H26D H 0.1941 0.6662 0.9144 0.056 Uiso 1 1 calc R D .
H26E H 0.1902 0.7142 0.9668 0.056 Uiso 1 1 calc R . .
H26F H 0.2324 0.7000 0.9341 0.056 Uiso 1 1 calc R . .
C253 C -0.07805(18) 0.6835(2) 0.7148(3) 0.050(2) Uani 0.593(12) 1 d P D 1
H25G H -0.0806 0.6559 0.6793 0.060 Uiso 0.593(12) 1 calc PR D 1
H25H H -0.0843 0.7178 0.6936 0.060 Uiso 0.593(12) 1 calc PR D 1
C254 C -0.1064(2) 0.6726(3) 0.7736(3) 0.064(2) Uani 0.593(12) 1 d P D 1
H25I H -0.1016 0.6977 0.8115 0.077 Uiso 0.593(12) 1 calc PR D 1
H25J H -0.1021 0.6366 0.7913 0.077 Uiso 0.593(12) 1 calc PR D 1
C255 C -0.1495(3) 0.6785(6) 0.7467(6) 0.079(3) Uani 0.593(12) 1 d P D 1
H25K H -0.1535 0.7144 0.7301 0.119 Uiso 0.593(12) 1 calc PR D 1
H25L H -0.1682 0.6711 0.7839 0.119 Uiso 0.593(12) 1 calc PR D 1
H25M H -0.1539 0.6537 0.7091 0.119 Uiso 0.593(12) 1 calc PR D 1
C25A C -0.0789(3) 0.6665(3) 0.7681(5) 0.054(3) Uani 0.407(12) 1 d P D 2
H25N H -0.0780 0.6290 0.7817 0.065 Uiso 0.407(12) 1 calc PR D 2
H25O H -0.0867 0.6876 0.8085 0.065 Uiso 0.407(12) 1 calc PR D 2
C25B C -0.1081(3) 0.6743(5) 0.7104(6) 0.090(4) Uani 0.407(12) 1 d P D 2
H25P H -0.1063 0.7107 0.6929 0.108 Uiso 0.407(12) 1 calc PR D 2
H25Q H -0.1021 0.6499 0.6724 0.108 Uiso 0.407(12) 1 calc PR D 2
C25C C -0.1488(10) 0.6639(18) 0.738(2) 0.30(3) Uani 0.407(12) 1 d P D 2
H25R H -0.1487 0.6310 0.7639 0.453 Uiso 0.407(12) 1 calc PR D 2
H25S H -0.1676 0.6612 0.6999 0.453 Uiso 0.407(12) 1 calc PR D 2
H25T H -0.1567 0.6928 0.7682 0.453 Uiso 0.407(12) 1 calc PR D 2
C263 C -0.05334(8) 0.71197(11) 0.97134(16) 0.0475(7) Uani 1 1 d . . .
H26G H -0.0369 0.6804 0.9801 0.057 Uiso 1 1 calc R . .
H26H H -0.0815 0.7016 0.9761 0.057 Uiso 1 1 calc R . .
C264 C -0.04398(9) 0.75251(12) 1.02497(16) 0.0509(7) Uani 1 1 d . . .
H26I H -0.0592 0.7850 1.0155 0.061 Uiso 1 1 calc R . .
H26J H -0.0153 0.7612 1.0233 0.061 Uiso 1 1 calc R . .
C265 C -0.05454(12) 0.73211(14) 1.09607(19) 0.0697(10) Uani 1 1 d . . .
H26K H -0.0830 0.7240 1.0979 0.104 Uiso 1 1 calc R . .
H26L H -0.0482 0.7590 1.1304 0.104 Uiso 1 1 calc R . .
H26M H -0.0392 0.7002 1.1056 0.104 Uiso 1 1 calc R . .

loop_
_atom_site_aniso_label
_atom_site_aniso_U_11
_atom_site_aniso_U_22
_atom_site_aniso_U_33
_atom_site_aniso_U_23
_atom_site_aniso_U_13
_atom_site_aniso_U_12
O11 0.0467(11) 0.0474(11) 0.0381(10) -0.0006(8) 0.0040(8) -0.0019(9)
O12 0.0472(11) 0.0358(10) 0.0412(10) 0.0040(8) 0.0018(8) -0.0023(8)
O13 0.0331(9) 0.0474(11) 0.0346(9) -0.0026(8) 0.0039(8) -0.0010(8)
O14 0.0440(10) 0.0363(10) 0.0407(10) 0.0000(8) 0.0047(8) -0.0040(8)
O15 0.0324(9) 0.0498(11) 0.0388(10) -0.0098(8) -0.0022(8) 0.0037(8)
O16 0.0731(15) 0.0509(12) 0.0618(14) 0.0093(11) -0.0083(12) 0.0058(11)
O17 0.0321(9) 0.0451(10) 0.0382(10) 0.0055(8) 0.0012(7) -0.0036(8)
O18 0.130(2) 0.0455(13) 0.0699(17) -0.0010(12) -0.0199(16) 0.0076(14)
C111 0.0323(13) 0.0317(13) 0.0411(15) 0.0034(11) -0.0015(11) -0.0019(11)
C112 0.0326(13) 0.0281(12) 0.0439(15) -0.0008(11) -0.0012(11) 0.0014(10)
C113 0.0302(12) 0.0300(13) 0.0372(14) 0.0020(11) -0.0021(11) 0.0010(10)
C114 0.0327(13) 0.0286(12) 0.0395(14) 0.0013(11) -0.0008(11) -0.0013(10)
C115 0.0337(13) 0.0306(13) 0.0377(14) -0.0022(11) -0.0015(11) -0.0026(10)
C116 0.0335(13) 0.0382(14) 0.0354(14) -0.0002(11) 0.0033(11) -0.0019(11)
C117 0.0435(15) 0.0333(14) 0.0402(15) -0.0050(11) 0.0008(12) -0.0007(11)
C121 0.0435(15) 0.0306(13) 0.0346(14) -0.0037(11) 0.0052(11) 0.0037(11)
C122 0.0489(16) 0.0322(13) 0.0392(14) -0.0078(11) 0.0104(12) -0.0002(12)
C123 0.0605(18) 0.0323(14) 0.0337(14) -0.0018(11) 0.0079(13) 0.0054(13)
C124 0.0566(17) 0.0331(14) 0.0350(14) -0.0033(11) 0.0014(12) 0.0091(12)
C125 0.0452(15) 0.0311(13) 0.0328(13) -0.0046(11) 0.0033(11) 0.0096(11)
C126 0.0431(15) 0.0288(13) 0.0378(14) -0.0024(11) 0.0069(12) 0.0029(11)
C127 0.0418(15) 0.0373(14) 0.0399(14) -0.0027(12) 0.0008(12) 0.0094(12)
C131 0.0359(13) 0.0331(13) 0.0308(13) -0.0002(10) -0.0011(11) 0.0050(11)
C132 0.0394(14) 0.0267(12) 0.0360(14) 0.0043(11) -0.0002(11) 0.0044(10)
C133 0.0346(13) 0.0305(13) 0.0328(13) 0.0016(10) 0.0014(11) 0.0030(10)
C134 0.0380(14) 0.0272(12) 0.0381(14) -0.0005(11) 0.0053(11) 0.0016(10)
C135 0.0355(13) 0.0320(13) 0.0357(13) 0.0017(11) 0.0008(11) -0.0015(11)
C136 0.0341(13) 0.0406(14) 0.0296(13) -0.0005(11) 0.0011(11) 0.0007(11)
C137 0.0409(15) 0.0350(14) 0.0442(15) 0.0053(12) 0.0051(12) -0.0029(11)
C141 0.0423(15) 0.0288(13) 0.0407(15) 0.0091(11) 0.0072(12) -0.0058(11)
C142 0.0443(15) 0.0313(13) 0.0425(15) 0.0073(11) 0.0050(12) -0.0067(12)
C143 0.0476(16) 0.0275(13) 0.0511(17) 0.0053(12) 0.0062(13) -0.0067(12)
C144 0.0422(15) 0.0321(14) 0.0591(18) 0.0090(13) 0.0022(13) -0.0045(12)
C145 0.0439(15) 0.0309(13) 0.0476(16) 0.0089(12) 0.0027(12) -0.0073(12)
C146 0.0444(15) 0.0277(13) 0.0421(15) 0.0057(11) 0.0060(12) -0.0050(11)
C147 0.0444(15) 0.0350(14) 0.0472(16) 0.0078(12) -0.0008(12) -0.0075(12)
C118 0.0331(13) 0.0261(12) 0.0406(15) -0.0008(11) -0.0013(12) 0.0003(10)
C119 0.0305(13) 0.0259(13) 0.0428(15) -0.0006(11) -0.0027(12) 0.0037(10)
C15 0.0301(13) 0.0311(13) 0.0389(14) -0.0059(11) 0.0020(11) 0.0032(10)
C151 0.0414(15) 0.0343(14) 0.0489(16) 0.0002(12) 0.0103(12) -0.0016(12)
C152 0.0318(13) 0.0380(14) 0.0470(15) -0.0066(12) -0.0042(12) 0.0056(11)
C128 0.074(2) 0.0366(16) 0.0364(15) -0.0015(12) 0.0033(14) -0.0006(14)
C129 0.083(2) 0.0384(17) 0.0441(17) -0.0013(14) 0.0014(16) -0.0009(15)
C16 0.085(2) 0.0396(16) 0.0445(17) 0.0059(13) -0.0161(16) -0.0063(16)
C161 0.107(6) 0.031(4) 0.051(4) -0.006(3) 0.012(5) -0.002(4)
C16A 0.29(4) 0.065(9) 0.077(13) 0.017(8) -0.091(18) -0.071(16)
C162 0.057(2) 0.070(2) 0.132(4) 0.050(3) -0.014(2) -0.0077(18)
C138 0.0375(13) 0.0227(12) 0.0376(15) 0.0005(10) 0.0012(12) 0.0016(10)
C139 0.0354(13) 0.0249(12) 0.0366(15) 0.0004(10) 0.0008(11) 0.0009(10)
C17 0.0324(13) 0.0316(13) 0.0359(14) 0.0031(11) 0.0021(11) 0.0000(10)
C171 0.0356(14) 0.0348(13) 0.0392(14) 0.0046(11) 0.0001(11) 0.0005(11)
C172 0.0446(15) 0.0338(14) 0.0355(14) 0.0011(11) 0.0014(12) 0.0027(12)
C148 0.0459(16) 0.0315(15) 0.0610(19) 0.0056(13) 0.0030(14) -0.0044(12)
C149 0.0441(16) 0.0339(16) 0.068(2) 0.0094(14) -0.0007(14) -0.0041(13)
C18 0.0511(17) 0.0308(14) 0.069(2) 0.0045(14) -0.0023(15) 0.0005(13)
C181 0.0477(17) 0.0439(17) 0.076(2) 0.0074(16) 0.0006(16) 0.0025(14)
C182 0.0460(19) 0.0279(16) 0.196(5) 0.004(2) 0.005(2) -0.0029(14)
C153 0.064(6) 0.040(4) 0.033(3) 0.001(4) 0.004(3) 0.002(5)
C154 0.066(5) 0.054(5) 0.043(4) -0.005(3) 0.001(4) 0.015(4)
C155 0.032(5) 0.081(12) 0.043(10) -0.018(7) -0.007(6) -0.012(6)
C15A 0.054(5) 0.049(5) 0.032(3) 0.005(4) -0.001(3) -0.007(5)
C15B 0.039(4) 0.041(3) 0.038(3) -0.002(2) 0.000(2) 0.000(2)
C15C 0.133(15) 0.065(11) 0.072(14) -0.017(9) -0.045(11) 0.040(9)
C163 0.066(2) 0.066(2) 0.0482(18) 0.0069(16) 0.0028(16) -0.0143(17)
C164 0.060(2) 0.078(2) 0.064(2) -0.0218(19) -0.0017(17) -0.0174(18)
C165 0.081(3) 0.136(4) 0.070(3) -0.049(3) 0.028(2) -0.054(3)
C173 0.0346(14) 0.0472(16) 0.0397(15) -0.0041(12) -0.0003(12) 0.0003(12)
C174 0.0366(15) 0.0614(19) 0.0432(16) -0.0070(14) 0.0053(12) -0.0055(13)
C175 0.0433(18) 0.109(3) 0.059(2) -0.024(2) 0.0060(16) -0.0114(19)
C183 0.081(4) 0.054(3) 0.051(3) 0.000(2) 0.013(3) -0.012(2)
C184 0.146(7) 0.119(6) 0.054(4) 0.011(4) -0.006(4) -0.061(5)
C185 0.197(9) 0.264(12) 0.039(3) -0.019(5) 0.022(4) -0.177(9)
C18A 0.018(5) 0.055(7) 0.023(6) -0.004(5) -0.010(4) -0.005(4)
C18B 0.019(5) 0.050(6) 0.022(5) -0.007(4) 0.007(4) -0.006(4)
C18C 0.86(18) 0.13(7) 1.7(2) -0.07(10) 1.10(19) -0.07(8)
O21 0.0359(10) 0.0449(11) 0.0641(13) -0.0023(10) -0.0050(9) 0.0021(8)
O25 0.0618(14) 0.0541(13) 0.0796(16) 0.0031(12) 0.0103(12) 0.0036(11)
O22 0.0305(9) 0.0438(11) 0.0624(13) 0.0013(9) 0.0074(9) 0.0044(8)
O26 0.0340(9) 0.0454(10) 0.0348(9) 0.0005(8) 0.0024(7) 0.0034(8)
C211 0.0447(16) 0.0283(13) 0.0570(18) -0.0018(12) -0.0027(13) -0.0126(12)
C212 0.0584(18) 0.0319(14) 0.0556(18) -0.0030(13) 0.0065(15) -0.0139(13)
C213 0.0469(16) 0.0272(13) 0.0587(18) -0.0031(13) 0.0090(14) -0.0085(12)
C214 0.0399(15) 0.0291(13) 0.0581(18) 0.0019(12) 0.0037(13) -0.0086(11)
C215 0.0331(14) 0.0299(13) 0.0559(17) -0.0025(12) 0.0037(12) -0.0085(11)
C216 0.0353(14) 0.0286(13) 0.0610(18) -0.0035(13) -0.0014(13) -0.0078(11)
C217 0.0353(14) 0.0314(14) 0.0590(18) -0.0009(12) 0.0048(13) -0.0040(11)
C221 0.0337(14) 0.0300(13) 0.0418(14) -0.0014(11) 0.0024(11) 0.0003(11)
C222 0.0316(13) 0.0268(12) 0.0384(14) 0.0005(10) 0.0014(11) 0.0020(10)
C223 0.0341(13) 0.0302(13) 0.0332(13) 0.0022(10) 0.0009(10) -0.0004(10)
C224 0.0383(14) 0.0254(12) 0.0433(15) 0.0000(11) 0.0023(11) -0.0011(11)
C225 0.0414(15) 0.0302(13) 0.0453(15) 0.0012(11) 0.0020(12) 0.0073(11)
C226 0.0323(13) 0.0349(14) 0.0483(16) 0.0011(12) 0.0052(12) 0.0029(11)
C227 0.0465(16) 0.0356(15) 0.0614(19) -0.0028(13) 0.0069(14) 0.0107(12)
C218 0.0576(18) 0.0311(15) 0.0578(18) -0.0003(13) 0.0140(15) -0.0095(13)
C219 0.0557(18) 0.0389(16) 0.0618(19) -0.0073(14) 0.0173(15) -0.0114(14)
C25 0.0555(19) 0.0502(18) 0.081(2) -0.0178(17) 0.0143(17) -0.0056(15)
C251 0.159(5) 0.046(2) 0.102(3) -0.003(2) 0.055(3) 0.009(2)
C252 0.095(3) 0.090(3) 0.101(3) -0.046(3) 0.002(3) -0.007(2)
C228 0.0382(15) 0.0260(12) 0.0353(14) 0.0012(10) -0.0009(11) -0.0015(11)
C229 0.0373(15) 0.0259(12) 0.0342(13) 0.0031(10) -0.0014(11) -0.0025(10)
C26 0.0336(13) 0.0271(12) 0.0329(13) 0.0008(10) -0.0005(10) 0.0024(10)
C261 0.0388(14) 0.0303(13) 0.0446(15) 0.0007(11) -0.0046(12) -0.0027(11)
C262 0.0402(14) 0.0341(13) 0.0374(14) 0.0035(11) -0.0020(11) 0.0009(11)
C253 0.033(4) 0.065(3) 0.053(4) 0.015(3) -0.007(2) -0.006(2)
C254 0.044(5) 0.089(4) 0.058(4) 0.036(3) 0.000(3) -0.010(3)
C255 0.023(4) 0.119(7) 0.095(6) 0.069(5) 0.002(4) -0.008(4)
C25A 0.030(6) 0.061(5) 0.072(7) 0.010(4) 0.005(4) 0.008(4)
C25B 0.046(9) 0.134(10) 0.090(9) 0.028(7) -0.021(5) -0.001(6)
C25C 0.15(2) 0.32(5) 0.44(5) 0.22(4) -0.18(3) -0.10(3)
C263 0.0368(15) 0.0437(16) 0.0620(19) 0.0001(14) 0.0131(13) 0.0032(12)
C264 0.0443(16) 0.0457(16) 0.063(2) -0.0014(14) 0.0118(14) 0.0101(13)
C265 0.082(3) 0.059(2) 0.068(2) -0.0029(17) 0.0164(19) 0.0142(18)

loop_
_atom_type_symbol
_atom_type_description
_atom_type_scat_dispersion_real
_atom_type_scat_dispersion_imag
_atom_type_scat_source
C C 0.0181 0.0091 'International Tables Vol C Tables 4.2.6.8 and 6.1.1.4'
H H 0.0000 0.0000 'International Tables Vol C Tables 4.2.6.8 and 6.1.1.4'
O O 0.0492 0.0322 'International Tables Vol C Tables 4.2.6.8 and 6.1.1.4'

loop_
_geom_angle_atom_site_label_1
_geom_angle_atom_site_label_2
_geom_angle_atom_site_label_3
_geom_angle
_geom_angle_site_symmetry_1
_geom_angle_site_symmetry_3
_geom_angle_publ_flag
C116 O11 C15A 111.9(4) . . ?
C116 O11 C153 116.3(4) . . ?
C15A O11 C153 27.8(3) . . ?
C126 O12 C163 115.4(2) . . ?
C136 O13 C173 113.29(19) . . ?
C146 O14 C183 114.9(2) . . ?
C146 O14 C18A 118.1(4) . . ?
C183 O14 C18A 39.7(3) . . ?
C112 C111 C116 118.2(2) . . ?
C112 C111 C147 118.6(2) . . ?
C116 C111 C147 123.2(2) . . ?
C111 C112 C113 121.4(2) . . ?
C114 C113 C112 118.7(2) . . ?
C114 C113 C118 121.5(2) . . ?
C112 C113 C118 119.8(2) . . ?
C113 C114 C115 121.3(2) . . ?
C116 C115 C114 118.1(2) . . ?
C116 C115 C117 122.6(2) . . ?
C114 C115 C117 119.2(2) . . ?
C115 C116 O11 118.6(2) . . ?
C115 C116 C111 121.8(2) . . ?
O11 C116 C111 119.5(2) . . ?
C121 C117 C115 111.1(2) . . ?
C122 C121 C126 117.8(2) . . ?
C122 C121 C117 121.8(2) . . ?
C126 C121 C117 120.3(2) . . ?
C121 C122 C123 121.2(3) . . ?
C124 C123 C122 119.1(2) . . ?
C124 C123 C128 120.4(3) . . ?
C122 C123 C128 120.5(3) . . ?
C125 C124 C123 121.0(3) . . ?
C124 C125 C126 118.8(3) . . ?
C124 C125 C127 121.4(2) . . ?
C126 C125 C127 119.8(2) . . ?
O12 C126 C125 119.2(2) . . ?
O12 C126 C121 119.3(2) . . ?
C125 C126 C121 121.2(2) . . ?
C125 C127 C131 111.3(2) . . ?
C132 C131 C136 118.6(2) . . ?
C132 C131 C127 118.7(2) . . ?
C136 C131 C127 122.7(2) . . ?
C131 C132 C133 121.3(2) . . ?
C134 C133 C132 118.8(2) . . ?
C134 C133 C138 122.0(2) . . ?
C132 C133 C138 119.2(2) . . ?
C133 C134 C135 121.3(2) . . ?
C134 C135 C136 118.3(2) . . ?
C134 C135 C137 119.4(2) . . ?
C136 C135 C137 122.2(2) . . ?
O13 C136 C135 119.7(2) . . ?
O13 C136 C131 118.8(2) . . ?
C135 C136 C131 121.5(2) . . ?
C141 C137 C135 110.5(2) . . ?
C142 C141 C146 118.4(2) . . ?
C142 C141 C137 121.3(2) . . ?
C146 C141 C137 120.0(2) . . ?
C141 C142 C143 121.5(3) . . ?
C142 C143 C144 118.3(3) . . ?
C142 C143 C148 121.0(3) . . ?
C144 C143 C148 120.6(3) . . ?
C145 C144 C143 121.5(3) . . ?
C144 C145 C146 118.3(3) . . ?
C144 C145 C147 121.6(3) . . ?
C146 C145 C147 119.9(2) . . ?
O14 C146 C145 119.0(2) . . ?
O14 C146 C141 119.4(2) . . ?
C145 C146 C141 121.3(2) . . ?
C145 C147 C111 110.4(2) . . ?
C119 C118 C113 175.2(3) . . ?
C118 C119 C15 174.7(3) . . ?
O15 C15 C119 109.82(19) . . ?
O15 C15 C151 108.1(2) . . ?
C119 C15 C151 111.0(2) . . ?
O15 C15 C152 108.12(19) . . ?
C119 C15 C152 108.4(2) . . ?
C151 C15 C152 111.3(2) . . ?
C129 C128 C123 175.4(3) . . ?
C128 C129 C16 177.3(4) . . ?
O16 C16 C129 110.6(3) . . ?
O16 C16 C162 108.4(3) . . ?
C129 C16 C162 109.6(3) . . ?
O16 C16 C16A 115.9(16) . . ?
C129 C16 C16A 118.6(11) . . ?
C162 C16 C16A 92(3) . . ?
O16 C16 C161 102.0(5) . . ?
C129 C16 C161 108.0(5) . . ?
C162 C16 C161 118.0(5) . . ?
C16A C16 C161 26(2) . . ?
C139 C138 C133 174.7(3) . . ?
C138 C139 C17 176.7(3) . . ?
O17 C17 C139 110.2(2) . . ?
O17 C17 C172 107.8(2) . . ?
C139 C17 C172 110.5(2) . . ?
O17 C17 C171 107.88(19) . . ?
C139 C17 C171 109.0(2) . . ?
C172 C17 C171 111.4(2) . . ?
C149 C148 C143 176.1(3) . . ?
C148 C149 C18 177.8(3) . . ?
O18 C18 C149 107.7(2) . . ?
O18 C18 C181 107.8(3) . . ?
C149 C18 C181 110.3(3) . . ?
O18 C18 C182 111.2(3) . . ?
C149 C18 C182 109.8(3) . . ?
C181 C18 C182 110.0(3) . . ?
O11 C153 C154 114.6(7) . . ?
C153 C154 C155 110.1(9) . . ?
O11 C15A C15B 117.4(6) . . ?
C15A C15B C15C 106.7(9) . . ?
O12 C163 C164 112.6(3) . . ?
C163 C164 C165 111.2(3) . . ?
O13 C173 C174 108.0(2) . . ?
C173 C174 C175 111.0(2) . . ?
O14 C183 C184 112.6(5) . . ?
C183 C184 C185 106.3(5) . . ?
C18B C18A O14 106.8(8) . . ?
C18A C18B C18C 87(3) . . ?
C216 O21 C253 118.2(3) . . ?
C216 O21 C25A 110.6(4) . . ?
C253 O21 C25A 44.6(4) . . ?
C226 O22 C263 113.6(2) . . ?
C212 C211 C216 117.7(3) . . ?
C212 C211 C227 121.2(3) . 4_566 ?
C216 C211 C227 120.8(3) . 4_566 ?
C211 C212 C213 121.9(3) . . ?
C212 C213 C214 118.9(3) . . ?
C212 C213 C218 117.4(3) . . ?
C214 C213 C218 123.7(3) . . ?
C215 C214 C213 120.8(3) . . ?
C216 C215 C214 118.0(3) . . ?
C216 C215 C217 119.6(2) . . ?
C214 C215 C217 122.3(3) . . ?
O21 C216 C215 118.4(3) . . ?
O21 C216 C211 119.3(3) . . ?
C215 C216 C211 122.1(3) . . ?
C215 C217 C221 110.6(2) . . ?
C222 C221 C226 118.3(2) . . ?
C222 C221 C217 118.6(2) . . ?
C226 C221 C217 123.1(2) . . ?
C221 C222 C223 121.0(2) . . ?
C224 C223 C222 118.9(2) . . ?
C224 C223 C228 121.2(2) . . ?
C222 C223 C228 119.8(2) . . ?
C223 C224 C225 121.3(2) . . ?
C224 C225 C226 118.7(2) . . ?
C224 C225 C227 119.5(2) . . ?
C226 C225 C227 121.8(2) . . ?
C225 C226 O22 119.0(2) . . ?
C225 C226 C221 121.4(2) . . ?
O22 C226 C221 119.6(2) . . ?
C211 C227 C225 109.2(2) 4_566 . ?
C219 C218 C213 170.4(4) . . ?
C218 C219 C25 172.9(3) . . ?
O25 C25 C251 108.7(3) . . ?
O25 C25 C219 107.9(3) . . ?
C251 C25 C219 113.0(3) . . ?
O25 C25 C252 106.1(3) . . ?
C251 C25 C252 111.8(4) . . ?
C219 C25 C252 109.0(3) . . ?
C229 C228 C223 174.3(3) . . ?
C228 C229 C26 173.3(3) . . ?
O26 C26 C229 109.8(2) . . ?
O26 C26 C261 107.7(2) . . ?
C229 C26 C261 111.6(2) . . ?
O26 C26 C262 107.81(19) . . ?
C229 C26 C262 108.7(2) . . ?
C261 C26 C262 111.2(2) . . ?
O21 C253 C254 107.9(5) . . ?
C253 C254 C255 108.3(6) . . ?
C25B C25A O21 107.2(8) . . ?
C25C C25B C25A 107.8(17) . . ?
O22 C263 C264 114.5(2) . . ?
C263 C264 C265 110.5(3) . . ?

loop_
_geom_bond_atom_site_label_1
_geom_bond_atom_site_label_2
_geom_bond_distance
_geom_bond_site_symmetry_2
_geom_bond_publ_flag
O11 C116 1.391(3) . ?
O11 C15A 1.423(9) . ?
O11 C153 1.450(10) . ?
O12 C126 1.373(3) . ?
O12 C163 1.435(4) . ?
O13 C136 1.388(3) . ?
O13 C173 1.436(3) . ?
O14 C146 1.373(3) . ?
O14 C183 1.423(5) . ?
O14 C18A 1.541(11) . ?
O15 C15 1.448(3) . ?
O16 C16 1.441(4) . ?
O17 C17 1.444(3) . ?
O18 C18 1.442(4) . ?
C111 C112 1.388(4) . ?
C111 C116 1.392(4) . ?
C111 C147 1.520(3) . ?
C112 C113 1.392(3) . ?
C113 C114 1.390(3) . ?
C113 C118 1.436(4) . ?
C114 C115 1.393(4) . ?
C115 C116 1.390(4) . ?
C115 C117 1.518(3) . ?
C117 C121 1.513(4) . ?
C121 C122 1.393(4) . ?
C121 C126 1.405(4) . ?
C122 C123 1.400(4) . ?
C123 C124 1.394(4) . ?
C123 C128 1.441(4) . ?
C124 C125 1.381(4) . ?
C125 C126 1.400(4) . ?
C125 C127 1.514(4) . ?
C127 C131 1.518(3) . ?
C131 C132 1.380(3) . ?
C131 C136 1.397(4) . ?
C132 C133 1.395(3) . ?
C133 C134 1.389(3) . ?
C133 C138 1.436(4) . ?
C134 C135 1.392(4) . ?
C135 C136 1.393(4) . ?
C135 C137 1.523(3) . ?
C137 C141 1.513(4) . ?
C141 C142 1.382(4) . ?
C141 C146 1.399(4) . ?
C142 C143 1.397(4) . ?
C143 C144 1.397(4) . ?
C143 C148 1.445(4) . ?
C144 C145 1.385(4) . ?
C145 C146 1.395(4) . ?
C145 C147 1.510(4) . ?
C118 C119 1.194(4) . ?
C119 C15 1.478(4) . ?
C15 C151 1.516(4) . ?
C15 C152 1.525(3) . ?
C128 C129 1.194(4) . ?
C129 C16 1.466(4) . ?
C16 C162 1.508(5) . ?
C16 C16A 1.507(9) . ?
C16 C161 1.537(6) . ?
C138 C139 1.199(4) . ?
C139 C17 1.482(4) . ?
C17 C172 1.518(3) . ?
C17 C171 1.527(3) . ?
C148 C149 1.192(4) . ?
C149 C18 1.472(4) . ?
C18 C181 1.508(4) . ?
C18 C182 1.526(4) . ?
C153 C154 1.486(12) . ?
C154 C155 1.568(15) . ?
C15A C15B 1.514(11) . ?
C15B C15C 1.55(2) . ?
C163 C164 1.474(5) . ?
C164 C165 1.541(5) . ?
C173 C174 1.505(4) . ?
C174 C175 1.525(4) . ?
C183 C184 1.487(7) . ?
C184 C185 1.599(8) . ?
C18A C18B 1.530(8) . ?
C18B C18C 1.549(11) . ?
O21 C216 1.381(3) . ?
O21 C253 1.442(6) . ?
O21 C25A 1.528(10) . ?
O25 C25 1.447(4) . ?
O22 C226 1.392(3) . ?
O22 C263 1.442(3) . ?
O26 C26 1.448(3) . ?
C211 C212 1.388(4) . ?
C211 C216 1.399(4) . ?
C211 C227 1.511(4) 4_566 ?
C212 C213 1.390(4) . ?
C213 C214 1.401(4) . ?
C213 C218 1.439(4) . ?
C214 C215 1.400(4) . ?
C215 C216 1.395(4) . ?
C215 C217 1.501(4) . ?
C217 C221 1.526(3) . ?
C221 C222 1.383(3) . ?
C221 C226 1.402(4) . ?
C222 C223 1.404(3) . ?
C223 C224 1.384(3) . ?
C223 C228 1.437(4) . ?
C224 C225 1.385(4) . ?
C225 C226 1.390(4) . ?
C225 C227 1.537(4) . ?
C227 C211 1.511(4) 4_566 ?
C218 C219 1.195(4) . ?
C219 C25 1.467(4) . ?
C25 C251 1.463(5) . ?
C25 C252 1.542(6) . ?
C228 C229 1.198(3) . ?
C229 C26 1.474(3) . ?
C26 C261 1.519(3) . ?
C26 C262 1.523(3) . ?
C253 C254 1.519(10) . ?
C254 C255 1.552(14) . ?
C25A C25B 1.509(16) . ?
C25B C25C 1.50(4) . ?
C263 C264 1.504(4) . ?
C264 C265 1.524(5) . ?

loop_
_geom_torsion_atom_site_label_1
_geom_torsion_atom_site_label_2
_geom_torsion_atom_site_label_3
_geom_torsion_atom_site_label_4
_geom_torsion
_geom_torsion_site_symmetry_1
_geom_torsion_site_symmetry_2
_geom_torsion_site_symmetry_3
_geom_torsion_site_symmetry_4
_geom_torsion_publ_flag
C116 C111 C112 C113 0.7(4) . . . . ?
C147 C111 C112 C113 179.4(2) . . . . ?
C111 C112 C113 C114 -5.6(4) . . . . ?
C111 C112 C113 C118 172.2(2) . . . . ?
C112 C113 C114 C115 4.2(4) . . . . ?
C118 C113 C114 C115 -173.5(2) . . . . ?
C113 C114 C115 C116 1.9(4) . . . . ?
C113 C114 C115 C117 -174.8(2) . . . . ?
C114 C115 C116 O11 175.7(2) . . . . ?
C117 C115 C116 O11 -7.6(4) . . . . ?
C114 C115 C116 C111 -7.1(4) . . . . ?
C117 C115 C116 C111 169.6(2) . . . . ?
C15A O11 C116 C115 -108.3(5) . . . . ?
C153 O11 C116 C115 -78.1(5) . . . . ?
C15A O11 C116 C111 74.4(5) . . . . ?
C153 O11 C116 C111 104.6(5) . . . . ?
C112 C111 C116 C115 5.7(4) . . . . ?
C147 C111 C116 C115 -172.8(2) . . . . ?
C112 C111 C116 O11 -177.0(2) . . . . ?
C147 C111 C116 O11 4.4(4) . . . . ?
C116 C115 C117 C121 -120.1(3) . . . . ?
C114 C115 C117 C121 56.5(3) . . . . ?
C115 C117 C121 C122 -114.9(3) . . . . ?
C115 C117 C121 C126 61.3(3) . . . . ?
C126 C121 C122 C123 -2.2(4) . . . . ?
C117 C121 C122 C123 174.0(2) . . . . ?
C121 C122 C123 C124 -5.1(4) . . . . ?
C121 C122 C123 C128 172.9(2) . . . . ?
C122 C123 C124 C125 5.5(4) . . . . ?
C128 C123 C124 C125 -172.5(2) . . . . ?
C123 C124 C125 C126 1.4(4) . . . . ?
C123 C124 C125 C127 -176.5(2) . . . . ?
C163 O12 C126 C125 -107.7(3) . . . . ?
C163 O12 C126 C121 78.2(3) . . . . ?
C124 C125 C126 O12 177.0(2) . . . . ?
C127 C125 C126 O12 -5.0(3) . . . . ?
C124 C125 C126 C121 -9.1(4) . . . . ?
C127 C125 C126 C121 168.9(2) . . . . ?
C122 C121 C126 O12 -176.6(2) . . . . ?
C117 C121 C126 O12 7.1(4) . . . . ?
C122 C121 C126 C125 9.4(4) . . . . ?
C117 C121 C126 C125 -166.9(2) . . . . ?
C124 C125 C127 C131 113.9(3) . . . . ?
C126 C125 C127 C131 -64.1(3) . . . . ?
C125 C127 C131 C132 -55.2(3) . . . . ?
C125 C127 C131 C136 123.1(3) . . . . ?
C136 C131 C132 C133 1.4(4) . . . . ?
C127 C131 C132 C133 179.8(2) . . . . ?
C131 C132 C133 C134 -5.1(4) . . . . ?
C131 C132 C133 C138 173.2(2) . . . . ?
C132 C133 C134 C135 3.9(4) . . . . ?
C138 C133 C134 C135 -174.3(2) . . . . ?
C133 C134 C135 C136 0.8(4) . . . . ?
C133 C134 C135 C137 -175.3(2) . . . . ?
C173 O13 C136 C135 -84.4(3) . . . . ?
C173 O13 C136 C131 98.4(3) . . . . ?
C134 C135 C136 O13 178.2(2) . . . . ?
C137 C135 C136 O13 -5.8(4) . . . . ?
C134 C135 C136 C131 -4.5(4) . . . . ?
C137 C135 C136 C131 171.4(2) . . . . ?
C132 C131 C136 O13 -179.3(2) . . . . ?
C127 C131 C136 O13 2.4(4) . . . . ?
C132 C131 C136 C135 3.5(4) . . . . ?
C127 C131 C136 C135 -174.9(2) . . . . ?
C134 C135 C137 C141 56.9(3) . . . . ?
C136 C135 C137 C141 -118.9(3) . . . . ?
C135 C137 C141 C142 -108.6(3) . . . . ?
C135 C137 C141 C146 65.5(3) . . . . ?
C146 C141 C142 C143 -1.6(4) . . . . ?
C137 C141 C142 C143 172.6(2) . . . . ?
C141 C142 C143 C144 -4.5(4) . . . . ?
C141 C142 C143 C148 173.6(2) . . . . ?
C142 C143 C144 C145 4.7(4) . . . . ?
C148 C143 C144 C145 -173.4(3) . . . . ?
C143 C144 C145 C146 1.2(4) . . . . ?
C143 C144 C145 C147 -173.8(2) . . . . ?
C183 O14 C146 C145 -111.5(3) . . . . ?
C18A O14 C146 C145 -67.0(5) . . . . ?
C183 O14 C146 C141 74.2(4) . . . . ?
C18A O14 C146 C141 118.7(4) . . . . ?
C144 C145 C146 O14 178.2(2) . . . . ?
C147 C145 C146 O14 -6.7(4) . . . . ?
C144 C145 C146 C141 -7.6(4) . . . . ?
C147 C145 C146 C141 167.5(2) . . . . ?
C142 C141 C146 O14 -178.0(2) . . . . ?
C137 C141 C146 O14 7.7(3) . . . . ?
C142 C141 C146 C145 7.8(4) . . . . ?
C137 C141 C146 C145 -166.5(2) . . . . ?
C144 C145 C147 C111 108.0(3) . . . . ?
C146 C145 C147 C111 -67.0(3) . . . . ?
C112 C111 C147 C145 -51.8(3) . . . . ?
C116 C111 C147 C145 126.8(3) . . . . ?
C114 C113 C118 C119 114(3) . . . . ?
C112 C113 C118 C119 -64(3) . . . . ?
C113 C118 C119 C15 -16(5) . . . . ?
C118 C119 C15 O15 149(3) . . . . ?
C118 C119 C15 C151 -92(3) . . . . ?
C118 C119 C15 C152 31(3) . . . . ?
C124 C123 C128 C129 80(5) . . . . ?
C122 C123 C128 C129 -98(5) . . . . ?
C123 C128 C129 C16 121(7) . . . . ?
C128 C129 C16 O16 150(7) . . . . ?
C128 C129 C16 C162 30(7) . . . . ?
C128 C129 C16 C16A -73(8) . . . . ?
C128 C129 C16 C161 -100(7) . . . . ?
C134 C133 C138 C139 135(3) . . . . ?
C132 C133 C138 C139 -43(3) . . . . ?
C133 C138 C139 C17 -39(6) . . . . ?
C138 C139 C17 O17 149(4) . . . . ?
C138 C139 C17 C172 -92(4) . . . . ?
C138 C139 C17 C171 31(4) . . . . ?
C142 C143 C148 C149 -107(5) . . . . ?
C144 C143 C148 C149 72(5) . . . . ?
C143 C148 C149 C18 -5(12) . . . . ?
C148 C149 C18 O18 179(100) . . . . ?
C148 C149 C18 C181 -64(8) . . . . ?
C148 C149 C18 C182 58(8) . . . . ?
C116 O11 C153 C154 -69.7(7) . . . . ?
C15A O11 C153 C154 17.9(9) . . . . ?
O11 C153 C154 C155 167.1(8) . . . . ?
C116 O11 C15A C15B 60.9(7) . . . . ?
C153 O11 C15A C15B -44.1(10) . . . . ?
O11 C15A C15B C15C 178.9(10) . . . . ?
C126 O12 C163 C164 90.3(3) . . . . ?
O12 C163 C164 C165 171.3(3) . . . . ?
C136 O13 C173 C174 -174.4(2) . . . . ?
O13 C173 C174 C175 -176.1(3) . . . . ?
C146 O14 C183 C184 93.4(5) . . . . ?
C18A O14 C183 C184 -11.3(8) . . . . ?
O14 C183 C184 C185 163.8(5) . . . . ?
C146 O14 C18A C18B -110.4(7) . . . . ?
C183 O14 C18A C18B -14.4(5) . . . . ?
O14 C18A C18B C18C 141(3) . . . . ?
C216 C211 C212 C213 -2.1(4) . . . . ?
C227 C211 C212 C213 171.9(3) 4_566 . . . ?
C211 C212 C213 C214 -4.0(4) . . . . ?
C211 C212 C213 C218 176.0(3) . . . . ?
C212 C213 C214 C215 4.5(4) . . . . ?
C218 C213 C214 C215 -175.5(3) . . . . ?
C213 C214 C215 C216 1.0(4) . . . . ?
C213 C214 C215 C217 -174.2(2) . . . . ?
C253 O21 C216 C215 -120.6(4) . . . . ?
C25A O21 C216 C215 -72.1(5) . . . . ?
C253 O21 C216 C211 64.9(4) . . . . ?
C25A O21 C216 C211 113.4(5) . . . . ?
C214 C215 C216 O21 178.2(2) . . . . ?
C217 C215 C216 O21 -6.4(3) . . . . ?
C214 C215 C216 C211 -7.4(4) . . . . ?
C217 C215 C216 C211 167.9(2) . . . . ?
C212 C211 C216 O21 -177.7(2) . . . . ?
C227 C211 C216 O21 8.2(4) 4_566 . . . ?
C212 C211 C216 C215 8.0(4) . . . . ?
C227 C211 C216 C215 -166.1(2) 4_566 . . . ?
C216 C215 C217 C221 -62.7(3) . . . . ?
C214 C215 C217 C221 112.4(3) . . . . ?
C215 C217 C221 C222 -55.6(3) . . . . ?
C215 C217 C221 C226 121.5(3) . . . . ?
C226 C221 C222 C223 0.8(4) . . . . ?
C217 C221 C222 C223 178.1(2) . . . . ?
C221 C222 C223 C224 -5.3(4) . . . . ?
C221 C222 C223 C228 170.8(2) . . . . ?
C222 C223 C224 C225 4.4(4) . . . . ?
C228 C223 C224 C225 -171.7(2) . . . . ?
C223 C224 C225 C226 1.0(4) . . . . ?
C223 C224 C225 C227 -176.3(3) . . . . ?
C224 C225 C226 O22 175.7(2) . . . . ?
C227 C225 C226 O22 -7.0(4) . . . . ?
C224 C225 C226 C221 -5.7(4) . . . . ?
C227 C225 C226 C221 171.6(3) . . . . ?
C263 O22 C226 C225 -100.2(3) . . . . ?
C263 O22 C226 C221 81.2(3) . . . . ?
C222 C221 C226 C225 4.8(4) . . . . ?
C217 C221 C226 C225 -172.3(3) . . . . ?
C222 C221 C226 O22 -176.7(2) . . . . ?
C217 C221 C226 O22 6.2(4) . . . . ?
C224 C225 C227 C211 49.9(4) . . . 4_566 ?
C226 C225 C227 C211 -127.3(3) . . . 4_566 ?
C212 C213 C218 C219 -14.3(19) . . . . ?
C214 C213 C218 C219 165.7(17) . . . . ?
C213 C218 C219 C25 31(4) . . . . ?
C218 C219 C25 O25 69(3) . . . . ?
C218 C219 C25 C251 -171(3) . . . . ?
C218 C219 C25 C252 -46(3) . . . . ?
C224 C223 C228 C229 100(3) . . . . ?
C222 C223 C228 C229 -76(3) . . . . ?
C223 C228 C229 C26 5(4) . . . . ?
C228 C229 C26 O26 131(2) . . . . ?
C228 C229 C26 C261 -109(2) . . . . ?
C228 C229 C26 C262 14(2) . . . . ?
C216 O21 C253 C254 104.6(5) . . . . ?
C25A O21 C253 C254 13.2(6) . . . . ?
O21 C253 C254 C255 173.3(7) . . . . ?
C216 O21 C25A C25B -106.2(7) . . . . ?
C253 O21 C25A C25B 3.4(7) . . . . ?
O21 C25A C25B C25C -173(2) . . . . ?
C226 O22 C263 C264 73.0(3) . . . . ?
O22 C263 C264 C265 176.3(2) . . . . ?
